data_4312194
loop_
_publ_author_name
'David V. Partyka'
'R. H. Holm'

_publ_section_title
;
 Oxygen/Sulfur Substitution Reactions of Tetraoxometalates Effected by
 Electrophilic Carbon and Silicon Reagents
;
_journal_name_full 'Inorganic Chemistry'
_journal_page_first 8609
_journal_page_last 8616
_journal_paper_doi 10.1021/ic040097g
_journal_volume 43
_journal_year 2004
_chemical_formula_sum 'C16 H40 Mo N2 O3 S'
_chemical_formula_weight 436.50
_chemical_name_systematic
;
 ?
;
_space_group_IT_number 14
_symmetry_cell_setting monoclinic
_symmetry_space_group_name_Hall '-P 2ybc'
_symmetry_space_group_name_H-M 'P 1 21/c 1'
_atom_sites_solution_hydrogens geom
_atom_sites_solution_primary direct
_atom_sites_solution_secondary difmap
_audit_creation_method SHELXL-97
_cell_angle_alpha 90.00
_cell_angle_beta 94.53(3)
_cell_angle_gamma 90.00
_cell_formula_units_Z 4
_cell_length_a 13.699(3)
_cell_length_b 11.917(2)
_cell_length_c 13.252(3)
_cell_measurement_temperature 293(2)
_cell_volume 2156.6(8)
_computing_structure_refinement 'SHELXL-97 (Sheldrick, 1997)'
_computing_structure_solution 'SHELXS-97 (Sheldrick, 1990)'
_diffrn_ambient_temperature 293(2)
_diffrn_measured_fraction_theta_full 1.000
_diffrn_measured_fraction_theta_max 1.000
_diffrn_radiation_monochromator graphite
_diffrn_radiation_source 'fine-focus sealed tube'
_diffrn_radiation_type MoK\a
_diffrn_radiation_wavelength 0.71073
_diffrn_reflns_av_R_equivalents 0.0497
_diffrn_reflns_av_sigmaI/netI 0.0608
_diffrn_reflns_limit_h_max 12
_diffrn_reflns_limit_h_min -16
_diffrn_reflns_limit_k_max 11
_diffrn_reflns_limit_k_min -14
_diffrn_reflns_limit_l_max 15
_diffrn_reflns_limit_l_min -15
_diffrn_reflns_number 11272
_diffrn_reflns_theta_full 25.00
_diffrn_reflns_theta_max 25.00
_diffrn_reflns_theta_min 1.49
_exptl_absorpt_coefficient_mu 0.719
_exptl_crystal_density_diffrn 1.344
_exptl_crystal_density_method 'not measured'
_exptl_crystal_F_000 928
_refine_diff_density_max 0.529
_refine_diff_density_min -0.505
_refine_diff_density_rms 0.085
_refine_ls_extinction_method none
_refine_ls_goodness_of_fit_ref 1.116
_refine_ls_hydrogen_treatment mixed
_refine_ls_matrix_type full
_refine_ls_number_parameters 216
_refine_ls_number_reflns 3803
_refine_ls_number_restraints 0
_refine_ls_restrained_S_all 1.116
_refine_ls_R_factor_all 0.0783
_refine_ls_R_factor_gt 0.0541
_refine_ls_shift/su_max 0.001
_refine_ls_shift/su_mean 0.000
_refine_ls_structure_factor_coef Fsqd
_refine_ls_weighting_details 'calc w=1/[\s^2^(Fo^2^)+(0.0316P)^2^+2.1844P] where P=(Fo^2^+2Fc^2^)/3'
_refine_ls_weighting_scheme calc
_refine_ls_wR_factor_gt 0.0888
_refine_ls_wR_factor_ref 0.0948
_reflns_number_gt 3009
_reflns_number_total 3803
_reflns_threshold_expression >2sigma(I)
_cod_data_source_file ic040097g_1.cif
_cod_data_source_block mono1a
_cod_original_cell_volume 2156.8(7)
_cod_database_code 4312194

loop_
_symmetry_equiv_pos_as_xyz
'x, y, z'
'-x, y+1/2, -z+1/2'
'-x, -y, -z'
'x, -y-1/2, z-1/2'

loop_
_atom_site_label
_atom_site_type_symbol
_atom_site_fract_x
_atom_site_fract_y
_atom_site_fract_z
_atom_site_U_iso_or_equiv
_atom_site_adp_type
_atom_site_occupancy
_atom_site_symmetry_multiplicity
_atom_site_calc_flag
_atom_site_refinement_flags
_atom_site_disorder_assembly
_atom_site_disorder_group
Mo1 Mo 0.74361(3) 0.98675(3) 0.84236(3) 0.02309(13) Uani 1 1 d . . .
S1 S 0.62822(10) 0.91914(11) 0.72979(10) 0.0399(3) Uani 1 1 d . . .
O2 O 0.7022(2) 0.9850(3) 0.9642(2) 0.0388(8) Uani 1 1 d . . .
N1 N 0.5742(3) 0.2568(3) 0.0544(3) 0.0250(9) Uani 1 1 d . . .
O1 O 0.7703(2) 1.1277(3) 0.8099(2) 0.0374(8) Uani 1 1 d . . .
O3 O 0.8519(2) 0.9066(3) 0.8435(2) 0.0341(8) Uani 1 1 d . . .
N2 N 0.9234(3) 0.8271(3) 0.1531(3) 0.0251(9) Uani 1 1 d . . .
C13 C 0.9769(3) 0.8801(4) 0.0686(3) 0.0325(12) Uani 1 1 d . . .
H13A H 0.9288 0.9006 0.0141 0.039 Uiso 1 1 calc R . .
H13B H 1.0077 0.9488 0.0942 0.039 Uiso 1 1 calc R . .
C9 C 0.8371(3) 0.9020(4) 0.1691(4) 0.0336(12) Uani 1 1 d . . .
H9A H 0.7962 0.9068 0.1061 0.040 Uiso 1 1 calc R . .
H9B H 0.8612 0.9769 0.1855 0.040 Uiso 1 1 calc R . .
C5 C 0.5169(3) 0.1533(4) 0.0187(3) 0.0326(12) Uani 1 1 d . . .
H5A H 0.4643 0.1420 0.0626 0.039 Uiso 1 1 calc R . .
H5B H 0.5599 0.0888 0.0264 0.039 Uiso 1 1 calc R . .
C6 C 0.4728(4) 0.1573(4) -0.0905(4) 0.0454(14) Uani 1 1 d . . .
H6A H 0.4379 0.2266 -0.1020 0.068 Uiso 1 1 calc R . .
H6B H 0.4285 0.0955 -0.1026 0.068 Uiso 1 1 calc R . .
H6C H 0.5242 0.1524 -0.1355 0.068 Uiso 1 1 calc R . .
C1 C 0.6099(4) 0.2404(4) 0.1650(3) 0.0363(12) Uani 1 1 d . . .
H1A H 0.6380 0.3105 0.1908 0.044 Uiso 1 1 calc R . .
H1B H 0.5539 0.2237 0.2028 0.044 Uiso 1 1 calc R . .
C7 C 0.5109(3) 0.3614(4) 0.0460(4) 0.0316(11) Uani 1 1 d . . .
H7A H 0.5512 0.4255 0.0669 0.038 Uiso 1 1 calc R . .
H7B H 0.4884 0.3723 -0.0246 0.038 Uiso 1 1 calc R . .
C10 C 0.7747(4) 0.8635(4) 0.2515(4) 0.0389(13) Uani 1 1 d . . .
H10A H 0.7467 0.7916 0.2339 0.058 Uiso 1 1 calc R . .
H10B H 0.7233 0.9168 0.2589 0.058 Uiso 1 1 calc R . .
H10C H 0.8146 0.8574 0.3142 0.058 Uiso 1 1 calc R . .
C14 C 1.0539(4) 0.8088(4) 0.0251(4) 0.0446(14) Uani 1 1 d . . .
H14A H 1.1004 0.7844 0.0785 0.067 Uiso 1 1 calc R . .
H14B H 1.0869 0.8519 -0.0231 0.067 Uiso 1 1 calc R . .
H14C H 1.0235 0.7446 -0.0080 0.067 Uiso 1 1 calc R . .
C3 C 0.6581(4) 0.2728(4) -0.0116(4) 0.0398(13) Uani 1 1 d . . .
H3A H 0.6315 0.2919 -0.0794 0.048 Uiso 1 1 calc R . .
H3B H 0.6926 0.2020 -0.0156 0.048 Uiso 1 1 calc R . .
C8 C 0.4226(4) 0.3596(5) 0.1078(4) 0.0477(14) Uani 1 1 d . . .
H8A H 0.3861 0.2919 0.0938 0.071 Uiso 1 1 calc R . .
H8B H 0.3818 0.4233 0.0903 0.071 Uiso 1 1 calc R . .
H8C H 0.4439 0.3626 0.1785 0.071 Uiso 1 1 calc R . .
C11 C 0.8883(4) 0.7099(4) 0.1249(4) 0.0372(12) Uani 1 1 d . . .
H11A H 0.9449 0.6636 0.1143 0.045 Uiso 1 1 calc R . .
H11B H 0.8567 0.6783 0.1814 0.045 Uiso 1 1 calc R . .
C4 C 0.7315(4) 0.3629(5) 0.0248(5) 0.0580(17) Uani 1 1 d . . .
H4A H 0.6980 0.4329 0.0317 0.087 Uiso 1 1 calc R . .
H4B H 0.7797 0.3712 -0.0234 0.087 Uiso 1 1 calc R . .
H4C H 0.7631 0.3414 0.0892 0.087 Uiso 1 1 calc R . .
C12 C 0.8180(4) 0.7036(5) 0.0316(4) 0.0541(16) Uani 1 1 d . . .
H12A H 0.7578 0.7403 0.0445 0.081 Uiso 1 1 calc R . .
H12B H 0.8051 0.6265 0.0145 0.081 Uiso 1 1 calc R . .
H12C H 0.8463 0.7402 -0.0237 0.081 Uiso 1 1 calc R . .
C2 C 0.6852(5) 0.1482(5) 0.1844(4) 0.0617(18) Uani 1 1 d . . .
H2A H 0.6559 0.0770 0.1666 0.092 Uiso 1 1 calc R . .
H2B H 0.7080 0.1479 0.2548 0.092 Uiso 1 1 calc R . .
H2C H 0.7393 0.1613 0.1442 0.092 Uiso 1 1 calc R . .
C15 C 0.9909(3) 0.8159(4) 0.2484(3) 0.0310(11) Uani 1 1 d . . .
H15A H 1.0508 0.7796 0.2312 0.037 Uiso 1 1 calc R . .
H15B H 0.9601 0.7669 0.2949 0.037 Uiso 1 1 calc R . .
C16 C 1.0178(4) 0.9249(4) 0.3026(4) 0.0437(14) Uani 1 1 d . . .
H16A H 1.0417 0.9774 0.2555 0.066 Uiso 1 1 calc R . .
H16B H 1.0677 0.9109 0.3561 0.066 Uiso 1 1 calc R . .
H16C H 0.9609 0.9554 0.3306 0.066 Uiso 1 1 calc R . .

loop_
_atom_site_aniso_label
_atom_site_aniso_U_11
_atom_site_aniso_U_22
_atom_site_aniso_U_33
_atom_site_aniso_U_23
_atom_site_aniso_U_13
_atom_site_aniso_U_12
Mo1 0.0247(2) 0.0223(2) 0.0219(2) -0.00027(19) -0.00021(14) 0.00238(18)
S1 0.0426(8) 0.0347(7) 0.0402(8) -0.0023(6) -0.0107(6) -0.0046(6)
O2 0.043(2) 0.050(2) 0.0241(17) 0.0016(16) 0.0059(14) 0.0147(17)
N1 0.026(2) 0.0220(19) 0.027(2) -0.0015(16) 0.0006(17) 0.0012(16)
O1 0.036(2) 0.0343(19) 0.040(2) 0.0019(15) -0.0076(16) 0.0005(15)
O3 0.034(2) 0.0365(19) 0.0320(19) -0.0023(15) 0.0041(15) 0.0082(15)
N2 0.026(2) 0.026(2) 0.023(2) 0.0026(16) 0.0013(16) -0.0028(16)
C13 0.039(3) 0.036(3) 0.023(3) 0.005(2) 0.005(2) -0.008(2)
C9 0.031(3) 0.031(3) 0.039(3) 0.008(2) 0.002(2) 0.001(2)
C5 0.039(3) 0.022(3) 0.036(3) 0.003(2) 0.000(2) -0.005(2)
C6 0.057(4) 0.033(3) 0.043(3) -0.002(2) -0.016(3) -0.007(2)
C1 0.042(3) 0.040(3) 0.026(3) -0.006(2) -0.007(2) 0.004(2)
C7 0.035(3) 0.022(2) 0.038(3) 0.001(2) 0.003(2) 0.001(2)
C10 0.033(3) 0.042(3) 0.043(3) 0.010(2) 0.010(2) 0.001(2)
C14 0.044(3) 0.054(3) 0.037(3) -0.003(3) 0.015(3) -0.004(3)
C3 0.037(3) 0.035(3) 0.050(3) -0.007(2) 0.016(3) -0.001(2)
C8 0.039(3) 0.058(4) 0.047(3) 0.004(3) 0.009(3) 0.010(3)
C11 0.052(3) 0.027(3) 0.033(3) 0.000(2) 0.003(2) -0.007(2)
C4 0.037(4) 0.050(4) 0.088(5) -0.010(3) 0.020(3) -0.010(3)
C12 0.074(4) 0.050(4) 0.037(3) -0.007(3) 0.001(3) -0.027(3)
C2 0.081(5) 0.048(4) 0.051(4) -0.010(3) -0.027(3) 0.022(3)
C15 0.030(3) 0.042(3) 0.021(2) 0.008(2) -0.001(2) 0.006(2)
C16 0.041(3) 0.059(4) 0.030(3) -0.005(3) -0.004(2) -0.011(3)

loop_
_atom_type_symbol
_atom_type_description
_atom_type_scat_dispersion_real
_atom_type_scat_dispersion_imag
_atom_type_scat_source
C C 0.0033 0.0016 'International Tables Vol C Tables 4.2.6.8 and 6.1.1.4'
H H 0.0000 0.0000 'International Tables Vol C Tables 4.2.6.8 and 6.1.1.4'
N N 0.0061 0.0033 'International Tables Vol C Tables 4.2.6.8 and 6.1.1.4'
O O 0.0106 0.0060 'International Tables Vol C Tables 4.2.6.8 and 6.1.1.4'
S S 0.1246 0.1234 'International Tables Vol C Tables 4.2.6.8 and 6.1.1.4'
Mo Mo -1.6832 0.6857 'International Tables Vol C Tables 4.2.6.8 and 6.1.1.4'

loop_
_geom_angle_atom_site_label_1
_geom_angle_atom_site_label_2
_geom_angle_atom_site_label_3
_geom_angle
_geom_angle_site_symmetry_1
_geom_angle_site_symmetry_3
_geom_angle_publ_flag
O2 Mo1 O3 108.60(14) . . ?
O2 Mo1 O1 108.75(16) . . ?
O3 Mo1 O1 108.95(15) . . ?
O2 Mo1 S1 110.28(12) . . ?
O3 Mo1 S1 111.13(11) . . ?
O1 Mo1 S1 109.08(11) . . ?
C3 N1 C7 108.1(3) . . ?
C3 N1 C5 108.7(3) . . ?
C7 N1 C5 111.4(3) . . ?
C3 N1 C1 111.9(4) . . ?
C7 N1 C1 108.4(3) . . ?
C5 N1 C1 108.4(3) . . ?
C9 N2 C15 111.7(3) . . ?
C9 N2 C11 110.1(4) . . ?
C15 N2 C11 106.6(3) . . ?
C9 N2 C13 106.6(3) . . ?
C15 N2 C13 110.6(3) . . ?
C11 N2 C13 111.3(3) . . ?
C14 C13 N2 116.1(4) . . ?
N2 C9 C10 114.6(4) . . ?
N1 C5 C6 115.3(4) . . ?
C2 C1 N1 114.8(4) . . ?
C8 C7 N1 115.2(4) . . ?
N1 C3 C4 114.8(4) . . ?
C12 C11 N2 114.7(4) . . ?
N2 C15 C16 115.5(4) . . ?

loop_
_geom_bond_atom_site_label_1
_geom_bond_atom_site_label_2
_geom_bond_distance
_geom_bond_site_symmetry_2
_geom_bond_publ_flag
Mo1 O2 1.753(3) . ?
Mo1 O3 1.764(3) . ?
Mo1 O1 1.780(3) . ?
Mo1 S1 2.2363(14) . ?
N1 C3 1.510(6) . ?
N1 C7 1.517(5) . ?
N1 C5 1.518(5) . ?
N1 C1 1.520(5) . ?
N2 C9 1.510(6) . ?
N2 C15 1.512(5) . ?
N2 C11 1.514(5) . ?
N2 C13 1.523(5) . ?
C13 C14 1.504(7) . ?
C9 C10 1.510(6) . ?
C5 C6 1.523(6) . ?
C1 C2 1.515(7) . ?
C7 C8 1.514(6) . ?
C3 C4 1.523(7) . ?
C11 C12 1.509(7) . ?
C15 C16 1.516(7) . ?

loop_
_cod_related_entry_id
_cod_related_entry_database
_cod_related_entry_code
1 ChemSpider 30660909
